data_1569590
loop_
_publ_author_name
'Song, Xueqing'
'Li, William'

_publ_section_title
;
 N-(5-Cyanononan-5-yl)benzamide
;
_journal_coeditor_code BV4049
_journal_issue 7
_journal_name_full IUCrData
_journal_paper_doi 10.1107/S2414314623006399
_journal_volume 8
_journal_year 2023
_chemical_formula_iupac 'C17 H24 N2 O'
_chemical_formula_moiety 'C17 H24 N2 O'
_chemical_formula_sum 'C17 H24 N2 O'
_chemical_formula_weight 272.38
_chemical_name_systematic
;
<i>N</i>-(5-Cyanononan-5-yl)benzamide
;
_space_group_crystal_system orthorhombic
_space_group_IT_number 61
_space_group_name_Hall '-P 2ac 2ab'
_space_group_name_H-M_alt 'P b c a'
_atom_sites_solution_hydrogens mixed
_atom_sites_solution_primary dual
_atom_sites_solution_secondary difmap
_audit_creation_method SHELXL-2018/3
_cell_angle_alpha 90
_cell_angle_beta 90
_cell_angle_gamma 90
_cell_formula_units_Z 8
_cell_length_a 10.39390(10)
_cell_length_b 17.6680(2)
_cell_length_c 17.6653(2)
_cell_measurement_reflns_used 10946
_cell_measurement_temperature 298(2)
_cell_measurement_theta_max 77.8380
_cell_measurement_theta_min 4.2460
_cell_volume 3244.05(6)
_computing_cell_refinement
;
CrysAlis PRO  (Rigaku OD, 2023)
;
_computing_data_collection
;
CrysAlis PRO  (Rigaku OD, 2023)
;
_computing_data_reduction
;
CrysAlis PRO  (Rigaku OD, 2023)
;
_computing_molecular_graphics
;
OLEX2 (Dolomanov <i>et al.</i>,  2009)
;
_computing_publication_material
;
OLEX2 (Dolomanov <i>et al.</i>,  2009)
;
_computing_structure_refinement
;
SHELXL2018 (Sheldrick, 2015b)
;
_computing_structure_solution
;
SHELXT  (Sheldrick, 2015a)
;
_diffrn_ambient_temperature 298(2)
_diffrn_detector_area_resol_mean 10.0000
_diffrn_measured_fraction_theta_full 0.990
_diffrn_measured_fraction_theta_max 0.958
_diffrn_measurement_device_type 'XtaLAB Synergy, Single source at home/near, HyPix'
_diffrn_measurement_method '\w scans'
_diffrn_radiation_type CuK\a
_diffrn_radiation_wavelength 1.54184
_diffrn_reflns_av_R_equivalents 0.0272
_diffrn_reflns_av_unetI/netI 0.0197
_diffrn_reflns_limit_h_max 12
_diffrn_reflns_limit_h_min -10
_diffrn_reflns_limit_k_max 22
_diffrn_reflns_limit_k_min -17
_diffrn_reflns_limit_l_max 22
_diffrn_reflns_limit_l_min -22
_diffrn_reflns_number 15515
_diffrn_reflns_theta_full 67.684
_diffrn_reflns_theta_max 78.026
_diffrn_reflns_theta_min 5.006
_diffrn_source 'micro-focus sealed X-ray tube'
_exptl_absorpt_coefficient_mu 0.541
_exptl_absorpt_correction_T_max 1.00000
_exptl_absorpt_correction_T_min 0.85242
_exptl_absorpt_correction_type multi-scan
_exptl_absorpt_process_details
;
(CrysAlis PRO; Rigaku OD, 2023)
;
_exptl_crystal_colour 'clear light colourless'
_exptl_crystal_density_diffrn 1.115
_exptl_crystal_description needle
_exptl_crystal_F_000 1184
_exptl_crystal_size_max 0.055
_exptl_crystal_size_mid 0.028
_exptl_crystal_size_min 0.015
_refine_diff_density_max 0.243
_refine_diff_density_min -0.191
_refine_ls_extinction_coef 0.00252(16)
_refine_ls_extinction_expression Fc^*^=kFc[1+0.001xFc^2^\l^3^/sin(2\q)]^-1/4^
_refine_ls_extinction_method
;
SHELXL2018 (Sheldrick 2015b)
;
_refine_ls_goodness_of_fit_ref 1.079
_refine_ls_hydrogen_treatment mixed
_refine_ls_matrix_type full
_refine_ls_number_parameters 188
_refine_ls_number_reflns 3322
_refine_ls_number_restraints 0
_refine_ls_restrained_S_all 1.079
_refine_ls_R_factor_all 0.0479
_refine_ls_R_factor_gt 0.0427
_refine_ls_shift/su_max 0.000
_refine_ls_shift/su_mean 0.000
_refine_ls_structure_factor_coef Fsqd
_refine_ls_weighting_details 'w=1/[\s^2^(Fo^2^)+(0.0401P)^2^+1.0520P] where P=(Fo^2^+2Fc^2^)/3'
_refine_ls_weighting_scheme calc
_refine_ls_wR_factor_gt 0.1088
_refine_ls_wR_factor_ref 0.1121
_reflns_number_gt 2883
_reflns_number_total 3322
_reflns_threshold_expression 'I > 2\s(I)'
_cod_data_source_file bv4049.cif
_cod_data_source_block I
_cod_database_code 1569590
_shelx_space_group_comment
;
The symmetry employed for this shelxl refinement is uniquely defined
by the following loop, which should always be used as a source of
symmetry information in preference to the above space-group names.
They are only intended as comments.
;
_shelx_estimated_absorpt_t_min 0.971
_shelx_estimated_absorpt_t_max 0.992

loop_
_space_group_symop_operation_xyz
'x, y, z'
'-x+1/2, -y, z+1/2'
'-x, y+1/2, -z+1/2'
'x+1/2, -y+1/2, -z'
'-x, -y, -z'
'x-1/2, y, -z-1/2'
'x, -y-1/2, z-1/2'
'-x-1/2, y-1/2, z'

loop_
_atom_site_type_symbol
_atom_site_label
_atom_site_fract_x
_atom_site_fract_y
_atom_site_fract_z
_atom_site_U_iso_or_equiv
_atom_site_adp_type
_atom_site_calc_flag
_atom_site_occupancy
_atom_site_disorder_assembly
_atom_site_disorder_group
O O1 0.68510(9) 0.39486(6) 0.24909(6) 0.0447(3) Uani d 1 . .
N N2 0.47630(10) 0.42156(6) 0.27067(6) 0.0354(3) Uani d 1 . .
H H2N 0.3976(15) 0.4095(8) 0.2635(9) 0.039(4) Uiso d 1 . .
N N3 0.63961(13) 0.41287(9) 0.43755(8) 0.0585(4) Uani d 1 . .
C C1 0.57087(12) 0.38404(7) 0.23375(7) 0.0346(3) Uani d 1 . .
C C2 0.53211(12) 0.32919(7) 0.17351(7) 0.0370(3) Uani d 1 . .
C C3 0.62231(15) 0.27549(8) 0.15148(9) 0.0458(3) Uani d 1 . .
H H3 0.702073 0.273870 0.175283 0.055 Uiso calc 1 . .
C C4 0.59447(18) 0.22447(8) 0.09449(10) 0.0563(4) Uani d 1 . .
H H4 0.655468 0.188838 0.079870 0.068 Uiso calc 1 . .
C C5 0.4763(2) 0.22650(9) 0.05942(10) 0.0629(5) Uani d 1 . .
H H5 0.457268 0.191991 0.021279 0.075 Uiso calc 1 . .
C C6 0.38608(18) 0.27953(10) 0.08067(10) 0.0618(4) Uani d 1 . .
H H6 0.306382 0.280710 0.056764 0.074 Uiso calc 1 . .
C C7 0.41359(14) 0.33116(9) 0.13756(9) 0.0485(4) Uani d 1 . .
H H7 0.352624 0.367046 0.151570 0.058 Uiso calc 1 . .
C C8 0.13369(18) 0.42176(12) 0.51281(11) 0.0687(5) Uani d 1 . .
H H8A 0.130708 0.369920 0.496635 0.103 Uiso calc 1 . .
H H8B 0.048757 0.438170 0.526484 0.103 Uiso calc 1 . .
H H8C 0.189651 0.426219 0.555814 0.103 Uiso calc 1 . .
C C9 0.18399(14) 0.47054(9) 0.44905(9) 0.0487(4) Uani d 1 . .
H H9A 0.190157 0.522524 0.466342 0.058 Uiso calc 1 . .
H H9B 0.123469 0.469132 0.407272 0.058 Uiso calc 1 . .
C C10 0.31508(13) 0.44461(8) 0.42125(8) 0.0431(3) Uani d 1 . .
H H10A 0.371536 0.437325 0.464367 0.052 Uiso calc 1 . .
H H10B 0.306043 0.396317 0.395690 0.052 Uiso calc 1 . .
C C11 0.37556(13) 0.50125(7) 0.36746(8) 0.0388(3) Uani d 1 . .
H H11A 0.390117 0.547983 0.394978 0.047 Uiso calc 1 . .
H H11B 0.314076 0.512110 0.327604 0.047 Uiso calc 1 . .
C C12 0.50346(12) 0.47737(7) 0.33020(7) 0.0356(3) Uani d 1 . .
C C13 0.57641(13) 0.54701(8) 0.29944(8) 0.0433(3) Uani d 1 . .
H H13A 0.595421 0.580531 0.341460 0.052 Uiso calc 1 . .
H H13B 0.657822 0.530128 0.278570 0.052 Uiso calc 1 . .
C C14 0.50566(16) 0.59173(8) 0.23929(9) 0.0510(4) Uani d 1 . .
H H14A 0.424038 0.608940 0.259590 0.061 Uiso calc 1 . .
H H14B 0.487752 0.558979 0.196493 0.061 Uiso calc 1 . .
C C15 0.58252(18) 0.65952(9) 0.21246(11) 0.0601(4) Uani d 1 . .
H H15A 0.604988 0.690289 0.255974 0.072 Uiso calc 1 . .
H H15B 0.661983 0.641748 0.189802 0.072 Uiso calc 1 . .
C C16 0.5124(2) 0.70834(11) 0.15573(11) 0.0803(6) Uani d 1 . .
H H16A 0.504894 0.681592 0.108633 0.120 Uiso calc 1 . .
H H16B 0.559606 0.754376 0.147875 0.120 Uiso calc 1 . .
H H16C 0.428131 0.720084 0.174612 0.120 Uiso calc 1 . .
C C17 0.58394(13) 0.44031(8) 0.38925(8) 0.0413(3) Uani d 1 . .

loop_
_atom_site_aniso_label
_atom_site_aniso_U_11
_atom_site_aniso_U_22
_atom_site_aniso_U_33
_atom_site_aniso_U_12
_atom_site_aniso_U_13
_atom_site_aniso_U_23
O1 0.0285(5) 0.0569(6) 0.0487(5) 0.0014(4) 0.0003(4) -0.0047(5)
N2 0.0269(5) 0.0385(6) 0.0409(6) -0.0016(4) 0.0001(4) -0.0063(4)
N3 0.0533(8) 0.0720(9) 0.0503(7) 0.0081(7) -0.0086(6) -0.0002(6)
C1 0.0304(6) 0.0375(6) 0.0359(6) 0.0015(5) 0.0029(5) 0.0027(5)
C2 0.0373(7) 0.0361(6) 0.0377(6) 0.0003(5) 0.0048(5) 0.0007(5)
C3 0.0473(8) 0.0395(7) 0.0506(8) 0.0057(6) 0.0068(6) 0.0012(6)
C4 0.0712(11) 0.0392(7) 0.0584(9) 0.0067(7) 0.0142(8) -0.0052(7)
C5 0.0875(13) 0.0489(9) 0.0523(9) -0.0082(8) 0.0043(9) -0.0148(7)
C6 0.0600(10) 0.0696(11) 0.0558(9) -0.0041(8) -0.0106(8) -0.0160(8)
C7 0.0430(8) 0.0544(8) 0.0482(8) 0.0044(6) -0.0027(6) -0.0104(6)
C8 0.0595(10) 0.0813(12) 0.0653(11) -0.0059(9) 0.0233(9) 0.0014(9)
C9 0.0400(8) 0.0557(8) 0.0505(8) -0.0011(6) 0.0079(6) -0.0062(7)
C10 0.0412(7) 0.0439(7) 0.0442(7) 0.0006(6) 0.0068(6) -0.0020(6)
C11 0.0358(7) 0.0384(7) 0.0422(7) 0.0023(5) 0.0031(5) -0.0042(5)
C12 0.0314(6) 0.0374(6) 0.0380(6) -0.0012(5) 0.0000(5) -0.0041(5)
C13 0.0384(7) 0.0405(7) 0.0509(8) -0.0066(6) 0.0051(6) -0.0052(6)
C14 0.0580(9) 0.0457(8) 0.0491(8) -0.0105(7) 0.0018(7) 0.0016(6)
C15 0.0675(11) 0.0460(8) 0.0668(10) -0.0092(8) 0.0102(9) 0.0051(7)
C16 0.1201(18) 0.0588(11) 0.0620(11) -0.0232(11) -0.0118(12) 0.0109(9)
C17 0.0350(7) 0.0459(7) 0.0428(7) -0.0001(6) -0.0003(6) -0.0064(6)

loop_
_atom_type_symbol
_atom_type_description
_atom_type_scat_dispersion_real
_atom_type_scat_dispersion_imag
_atom_type_scat_source
C C 0.0181 0.0091 'International Tables Vol C Tables 4.2.6.8 and 6.1.1.4'
H H 0.0000 0.0000 'International Tables Vol C Tables 4.2.6.8 and 6.1.1.4'
N N 0.0311 0.0180 'International Tables Vol C Tables 4.2.6.8 and 6.1.1.4'
O O 0.0492 0.0322 'International Tables Vol C Tables 4.2.6.8 and 6.1.1.4'

loop_
_geom_angle_atom_site_label_1
_geom_angle_atom_site_label_2
_geom_angle_atom_site_label_3
_geom_angle_site_symmetry_1
_geom_angle_site_symmetry_3
_geom_angle
_geom_angle_publ_flag
C1 N2 C12 . . 122.30(11) ?
C1 N2 H2N . . 120.1(10) ?
C12 N2 H2N . . 117.2(10) ?
O1 C1 N2 . . 121.18(12) ?
O1 C1 C2 . . 121.11(11) ?
N2 C1 C2 . . 117.71(11) ?
C7 C2 C3 . . 119.23(13) ?
C7 C2 C1 . . 123.33(12) ?
C3 C2 C1 . . 117.41(12) ?
C4 C3 C2 . . 120.54(15) ?
C4 C3 H3 . . 119.7 ?
C2 C3 H3 . . 119.7 ?
C5 C4 C3 . . 119.85(15) ?
C5 C4 H4 . . 120.1 ?
C3 C4 H4 . . 120.1 ?
C4 C5 C6 . . 120.18(15) ?
C4 C5 H5 . . 119.9 ?
C6 C5 H5 . . 119.9 ?
C5 C6 C7 . . 120.29(16) ?
C5 C6 H6 . . 119.9 ?
C7 C6 H6 . . 119.9 ?
C2 C7 C6 . . 119.91(14) ?
C2 C7 H7 . . 120.0 ?
C6 C7 H7 . . 120.0 ?
C9 C8 H8A . . 109.5 ?
C9 C8 H8B . . 109.5 ?
H8A C8 H8B . . 109.5 ?
C9 C8 H8C . . 109.5 ?
H8A C8 H8C . . 109.5 ?
H8B C8 H8C . . 109.5 ?
C8 C9 C10 . . 112.28(14) ?
C8 C9 H9A . . 109.1 ?
C10 C9 H9A . . 109.1 ?
C8 C9 H9B . . 109.1 ?
C10 C9 H9B . . 109.1 ?
H9A C9 H9B . . 107.9 ?
C11 C10 C9 . . 112.05(12) ?
C11 C10 H10A . . 109.2 ?
C9 C10 H10A . . 109.2 ?
C11 C10 H10B . . 109.2 ?
C9 C10 H10B . . 109.2 ?
H10A C10 H10B . . 107.9 ?
C10 C11 C12 . . 116.38(11) ?
C10 C11 H11A . . 108.2 ?
C12 C11 H11A . . 108.2 ?
C10 C11 H11B . . 108.2 ?
C12 C11 H11B . . 108.2 ?
H11A C11 H11B . . 107.3 ?
N2 C12 C17 . . 108.31(10) ?
N2 C12 C11 . . 108.88(10) ?
C17 C12 C11 . . 107.80(11) ?
N2 C12 C13 . . 112.17(11) ?
C17 C12 C13 . . 108.73(11) ?
C11 C12 C13 . . 110.83(10) ?
C14 C13 C12 . . 115.10(11) ?
C14 C13 H13A . . 108.5 ?
C12 C13 H13A . . 108.5 ?
C14 C13 H13B . . 108.5 ?
C12 C13 H13B . . 108.5 ?
H13A C13 H13B . . 107.5 ?
C13 C14 C15 . . 112.07(14) ?
C13 C14 H14A . . 109.2 ?
C15 C14 H14A . . 109.2 ?
C13 C14 H14B . . 109.2 ?
C15 C14 H14B . . 109.2 ?
H14A C14 H14B . . 107.9 ?
C16 C15 C14 . . 113.86(16) ?
C16 C15 H15A . . 108.8 ?
C14 C15 H15A . . 108.8 ?
C16 C15 H15B . . 108.8 ?
C14 C15 H15B . . 108.8 ?
H15A C15 H15B . . 107.7 ?
C15 C16 H16A . . 109.5 ?
C15 C16 H16B . . 109.5 ?
H16A C16 H16B . . 109.5 ?
C15 C16 H16C . . 109.5 ?
H16A C16 H16C . . 109.5 ?
H16B C16 H16C . . 109.5 ?
N3 C17 C12 . . 175.77(15) ?

loop_
_geom_bond_atom_site_label_1
_geom_bond_atom_site_label_2
_geom_bond_site_symmetry_2
_geom_bond_distance
_geom_bond_publ_flag
O1 C1 . 1.2327(15) ?
N2 C1 . 1.3531(16) ?
N2 C12 . 1.4691(16) ?
N2 H2N . 0.855(16) ?
N3 C17 . 1.1393(19) ?
C1 C2 . 1.4946(18) ?
C2 C7 . 1.386(2) ?
C2 C3 . 1.3894(19) ?
C3 C4 . 1.382(2) ?
C3 H3 . 0.9300 ?
C4 C5 . 1.376(3) ?
C4 H4 . 0.9300 ?
C5 C6 . 1.377(3) ?
C5 H5 . 0.9300 ?
C6 C7 . 1.387(2) ?
C6 H6 . 0.9300 ?
C7 H7 . 0.9300 ?
C8 C9 . 1.512(2) ?
C8 H8A . 0.9600 ?
C8 H8B . 0.9600 ?
C8 H8C . 0.9600 ?
C9 C10 . 1.5191(19) ?
C9 H9A . 0.9700 ?
C9 H9B . 0.9700 ?
C10 C11 . 1.5164(19) ?
C10 H10A . 0.9700 ?
C10 H10B . 0.9700 ?
C11 C12 . 1.5422(17) ?
C11 H11A . 0.9700 ?
C11 H11B . 0.9700 ?
C12 C17 . 1.4888(19) ?
C12 C13 . 1.5439(18) ?
C13 C14 . 1.515(2) ?
C13 H13A . 0.9700 ?
C13 H13B . 0.9700 ?
C14 C15 . 1.516(2) ?
C14 H14A . 0.9700 ?
C14 H14B . 0.9700 ?
C15 C16 . 1.510(3) ?
C15 H15A . 0.9700 ?
C15 H15B . 0.9700 ?
C16 H16A . 0.9600 ?
C16 H16B . 0.9600 ?
C16 H16C . 0.9600 ?

loop_
_geom_hbond_atom_site_label_D
_geom_hbond_atom_site_label_H
_geom_hbond_atom_site_label_A
_geom_hbond_site_symmetry_A
_geom_hbond_distance_DH
_geom_hbond_distance_HA
_geom_hbond_distance_DA
_geom_hbond_angle_DHA
_geom_hbond_publ_flag
C7 H7 O1 6_556 0.93 2.52 3.3046(17) 142.0 yes
N2 H2N O1 6_556 0.860(16) 2.229(16) 3.0829(13) 171.7(13) yes

loop_
_geom_torsion_atom_site_label_1
_geom_torsion_atom_site_label_2
_geom_torsion_atom_site_label_3
_geom_torsion_atom_site_label_4
_geom_torsion_site_symmetry_1
_geom_torsion_site_symmetry_2
_geom_torsion_site_symmetry_3
_geom_torsion_site_symmetry_4
_geom_torsion
_geom_torsion_publ_flag
C12 N2 C1 O1 . . . . 0.53(19) ?
C12 N2 C1 C2 . . . . -179.26(11) ?
O1 C1 C2 C7 . . . . -159.19(14) ?
N2 C1 C2 C7 . . . . 20.60(19) ?
O1 C1 C2 C3 . . . . 18.64(18) ?
N2 C1 C2 C3 . . . . -161.57(12) ?
C7 C2 C3 C4 . . . . -0.1(2) ?
C1 C2 C3 C4 . . . . -178.02(13) ?
C2 C3 C4 C5 . . . . -0.3(2) ?
C3 C4 C5 C6 . . . . 0.4(3) ?
C4 C5 C6 C7 . . . . -0.1(3) ?
C3 C2 C7 C6 . . . . 0.4(2) ?
C1 C2 C7 C6 . . . . 178.21(14) ?
C5 C6 C7 C2 . . . . -0.3(3) ?
C8 C9 C10 C11 . . . . -169.86(13) ?
C9 C10 C11 C12 . . . . -174.73(12) ?
C1 N2 C12 C17 . . . . -55.56(15) ?
C1 N2 C12 C11 . . . . -172.52(11) ?
C1 N2 C12 C13 . . . . 64.45(15) ?
C10 C11 C12 N2 . . . . 75.12(14) ?
C10 C11 C12 C17 . . . . -42.17(15) ?
C10 C11 C12 C13 . . . . -161.06(12) ?
N2 C12 C13 C14 . . . . 61.10(15) ?
C17 C12 C13 C14 . . . . -179.14(12) ?
C11 C12 C13 C14 . . . . -60.82(15) ?
C12 C13 C14 C15 . . . . 179.43(13) ?
C13 C14 C15 C16 . . . . -176.64(15) ?
